data_4079073
loop_
_publ_author_name
'Wang, Xiaowu'
'Fr\"ohlich, Roland'
'Daniliuc, Constantin G.'
'Rieger, Bernhard'
'Jonovic, Aleksandra'
'Kehr, Gerald'
'Erker, Gerhard'

_publ_section_title
;
 (&#x201C;Ferrocene-salaldiminato&#x201D;)zirconium Complexes for Ethylene
 Polymerization Catalysis: The Role of the Bulky Substituents
;
_journal_issue 19
_journal_name_full Organometallics
_journal_page_first 6741
_journal_paper_doi 10.1021/om3004509
_journal_volume 31
_journal_year 2012
_chemical_absolute_configuration ad
_chemical_formula_sum 'C50 H84 Cl4 Fe2 N2 O3 Si4 Zr'
_chemical_formula_weight 1218.27
_chemical_name_systematic
; 
 ? 
;
_space_group_IT_number 20
_symmetry_cell_setting orthorhombic
_symmetry_space_group_name_Hall 'C 2c 2'
_symmetry_space_group_name_H-M 'C 2 2 21'
_atom_sites_solution_hydrogens geom
_atom_sites_solution_primary direct
_atom_sites_solution_secondary difmap
_audit_creation_method SHELXL-97
_cell_angle_alpha 90.00
_cell_angle_beta 90.00
_cell_angle_gamma 90.00
_cell_formula_units_Z 4
_cell_length_a 12.2271(3)
_cell_length_b 17.1048(4)
_cell_length_c 29.5106(7)
_cell_measurement_reflns_used 5840
_cell_measurement_temperature 223(2)
_cell_measurement_theta_max 27.48
_cell_measurement_theta_min 4.08
_cell_volume 6171.9(3)
_computing_cell_refinement 'Collect (Nonius B.V., 1998)'
_computing_data_collection 'Collect (Nonius B.V., 1998)'
_computing_data_reduction 'Denzo-SMN (Otwinowski & Minor, 1997)'
_computing_molecular_graphics 'XP (BrukerAXS, 2000)'
_computing_publication_material 'SHELXL-97 (Sheldrick, 1997)'
_computing_structure_refinement 'SHELXL-97 (Sheldrick, 1997)'
_computing_structure_solution 'SHELXS-97 (Sheldrick, 1990)'
_diffrn_ambient_temperature 223(2)
_diffrn_measured_fraction_theta_full 0.977
_diffrn_measured_fraction_theta_max 0.977
_diffrn_measurement_device_type 'Nonius KappaCCD APEXII'
_diffrn_measurement_method '\w and \f scans'
_diffrn_radiation_monochromator 'Montel mirror'
_diffrn_radiation_source 'rotating anode Nonius FR591'
_diffrn_radiation_type MoK\a
_diffrn_radiation_wavelength 0.71073
_diffrn_reflns_av_R_equivalents 0.056
_diffrn_reflns_av_sigmaI/netI 0.0310
_diffrn_reflns_limit_h_max 16
_diffrn_reflns_limit_h_min -16
_diffrn_reflns_limit_k_max 21
_diffrn_reflns_limit_k_min -21
_diffrn_reflns_limit_l_max 38
_diffrn_reflns_limit_l_min -38
_diffrn_reflns_number 18787
_diffrn_reflns_theta_full 27.87
_diffrn_reflns_theta_max 27.87
_diffrn_reflns_theta_min 4.10
_exptl_absorpt_coefficient_mu 0.918
_exptl_absorpt_correction_T_max 0.9138
_exptl_absorpt_correction_T_min 0.8030
_exptl_absorpt_correction_type multi-scan
_exptl_absorpt_process_details 'Denzo (Otwinowski, Borek, Majewski & Minor, 2003)'
_exptl_crystal_colour red
_exptl_crystal_density_diffrn 1.311
_exptl_crystal_density_method 'not measured'
_exptl_crystal_description block
_exptl_crystal_F_000 2552
_exptl_crystal_size_max 0.25
_exptl_crystal_size_mid 0.20
_exptl_crystal_size_min 0.10
_refine_diff_density_max 0.628
_refine_diff_density_min -0.827
_refine_diff_density_rms 0.122
_refine_ls_abs_structure_details 'Flack H D (1983), Acta Cryst. A39, 876-881'
_refine_ls_abs_structure_Flack 0.33(6)
_refine_ls_extinction_method none
_refine_ls_goodness_of_fit_ref 1.121
_refine_ls_hydrogen_treatment constr
_refine_ls_matrix_type full
_refine_ls_number_parameters 306
_refine_ls_number_reflns 7131
_refine_ls_number_restraints 171
_refine_ls_restrained_S_all 1.143
_refine_ls_R_factor_all 0.1103
_refine_ls_R_factor_gt 0.1030
_refine_ls_shift/su_max 0.008
_refine_ls_shift/su_mean 0.000
_refine_ls_structure_factor_coef Fsqd
_refine_ls_weighting_details 'calc w=1/[\s^2^(Fo^2^)+(0.0653P)^2^+78.7099P] where P=(Fo^2^+2Fc^2^)/3'
_refine_ls_weighting_scheme calc
_refine_ls_wR_factor_gt 0.2409
_refine_ls_wR_factor_ref 0.2463
_reflns_number_gt 6553
_reflns_number_total 7131
_reflns_threshold_expression >2sigma(I)
_cod_data_source_file om3004509_si_009.cif
_cod_data_source_block erk5681
_cod_original_sg_symbol_H-M C2221
_cod_database_code 4079073

loop_
_symmetry_equiv_pos_as_xyz
'x, y, z'
'-x, -y, z+1/2'
'-x, y, -z+1/2'
'x, -y, -z'
'x+1/2, y+1/2, z'
'-x+1/2, -y+1/2, z+1/2'
'-x+1/2, y+1/2, -z+1/2'
'x+1/2, -y+1/2, -z'

loop_
_atom_site_label
_atom_site_type_symbol
_atom_site_fract_x
_atom_site_fract_y
_atom_site_fract_z
_atom_site_U_iso_or_equiv
_atom_site_adp_type
_atom_site_occupancy
_atom_site_symmetry_multiplicity
_atom_site_calc_flag
_atom_site_refinement_flags
Zr1 Zr -0.33754(11) 0.5000 0.0000 0.0527(3) Uani 1 2 d S
Cl1 Cl -0.1978(2) 0.58909(14) -0.03398(10) 0.0598(6) Uani 1 1 d .
Cl2 Cl -0.4883(3) 0.4172(2) 0.02943(16) 0.1015(14) Uani 1 1 d U
O1 O -0.3280(5) 0.4341(3) -0.0555(2) 0.0473(14) Uani 1 1 d .
Fe1 Fe -0.44485(12) 0.34312(8) -0.13078(5) 0.0543(4) Uani 1 1 d .
Si2 Si -0.2930(4) 0.51472(18) -0.16481(12) 0.0808(11) Uani 1 1 d .
Si1 Si -0.2886(3) 0.17860(17) -0.16382(12) 0.0710(9) Uani 1 1 d .
N1 N -0.3460(8) 0.2694(4) -0.0141(2) 0.0533(19) Uani 1 1 d .
H01 H -0.3331 0.3176 -0.0063 0.064 Uiso 1 1 calc R
C1 C -0.3079(8) 0.2770(5) -0.1379(3) 0.049(2) Uani 1 1 d U
C2 C -0.3170(6) 0.3052(4) -0.0928(3) 0.0377(17) Uani 1 1 d U
C3 C -0.3202(7) 0.3902(5) -0.0916(3) 0.0427(18) Uani 1 1 d U
C4 C -0.3077(9) 0.4161(6) -0.1379(4) 0.058(2) Uani 1 1 d U
C5 C -0.2995(8) 0.3474(6) -0.1648(3) 0.056(2) Uani 1 1 d U
H5 H -0.2898 0.3477 -0.1964 0.067 Uiso 1 1 calc R
C6 C -0.5668(15) 0.3466(12) -0.1772(6) 0.113(5) Uani 1 1 d U
H6 H -0.5560 0.3466 -0.2087 0.135 Uiso 1 1 calc R
C7 C -0.5745(13) 0.4104(9) -0.1486(7) 0.099(5) Uani 1 1 d U
H7 H -0.5744 0.4626 -0.1585 0.119 Uiso 1 1 calc R
C8 C -0.5820(12) 0.3885(10) -0.1047(6) 0.096(4) Uani 1 1 d U
H8 H -0.5837 0.4219 -0.0794 0.116 Uiso 1 1 calc R
C9 C -0.5870(10) 0.3048(10) -0.1039(6) 0.087(4) Uani 1 1 d U
H9 H -0.5943 0.2721 -0.0785 0.104 Uiso 1 1 calc R
C10 C -0.5787(10) 0.2828(8) -0.1490(5) 0.080(4) Uani 1 1 d U
H10 H -0.5808 0.2308 -0.1592 0.096 Uiso 1 1 calc R
C11 C -0.3410(8) 0.2547(4) -0.0551(3) 0.0410(16) Uani 1 1 d U
H11 H -0.3551 0.2023 -0.0629 0.049 Uiso 1 1 calc R
C12 C -0.1432(17) 0.1597(13) -0.1697(7) 0.143(7) Uani 1 1 d U
H12A H -0.1050 0.2084 -0.1752 0.214 Uiso 1 1 calc R
H12B H -0.1311 0.1243 -0.1949 0.214 Uiso 1 1 calc R
H12C H -0.1157 0.1361 -0.1420 0.214 Uiso 1 1 calc R
C13 C -0.3527(19) 0.0990(9) -0.1287(7) 0.125(6) Uani 1 1 d U
H13A H -0.3092 0.0904 -0.1016 0.188 Uiso 1 1 calc R
H13B H -0.3559 0.0511 -0.1462 0.188 Uiso 1 1 calc R
H13C H -0.4262 0.1144 -0.1200 0.188 Uiso 1 1 calc R
C14 C -0.3608(14) 0.1808(9) -0.2207(5) 0.096(4) Uani 1 1 d U
H14A H -0.3698 0.1278 -0.2318 0.144 Uiso 1 1 calc R
H14B H -0.3176 0.2107 -0.2421 0.144 Uiso 1 1 calc R
H14C H -0.4321 0.2050 -0.2172 0.144 Uiso 1 1 calc R
C15 C -0.1499(15) 0.5376(9) -0.1647(5) 0.102(5) Uani 1 1 d U
H15A H -0.1372 0.5837 -0.1831 0.153 Uiso 1 1 calc R
H15B H -0.1090 0.4939 -0.1770 0.153 Uiso 1 1 calc R
H15C H -0.1261 0.5477 -0.1339 0.153 Uiso 1 1 calc R
C16 C -0.3636(14) 0.5971(8) -0.1394(6) 0.099(5) Uani 1 1 d U
H16A H -0.4373 0.5817 -0.1312 0.148 Uiso 1 1 calc R
H16B H -0.3668 0.6399 -0.1610 0.148 Uiso 1 1 calc R
H16C H -0.3245 0.6139 -0.1125 0.148 Uiso 1 1 calc R
C17 C -0.3416(17) 0.5052(10) -0.2254(5) 0.111(5) Uani 1 1 d U
H17A H -0.3370 0.4510 -0.2348 0.166 Uiso 1 1 calc R
H17B H -0.2959 0.5370 -0.2450 0.166 Uiso 1 1 calc R
H17C H -0.4168 0.5228 -0.2276 0.166 Uiso 1 1 calc R
C21 C -0.3711(8) 0.2147(6) 0.0232(3) 0.050(2) Uani 1 1 d U
H21 H -0.3419 0.2366 0.0518 0.059 Uiso 1 1 calc R
C22 C -0.3216(12) 0.1354(7) 0.0158(4) 0.072(3) Uani 1 1 d U
H22A H -0.2423 0.1407 0.0119 0.087 Uiso 1 1 calc R
H22B H -0.3515 0.1125 -0.0120 0.087 Uiso 1 1 calc R
C23 C -0.3452(13) 0.0814(8) 0.0557(5) 0.083(3) Uani 1 1 d U
H23A H -0.3120 0.0301 0.0502 0.100 Uiso 1 1 calc R
H23B H -0.3131 0.1032 0.0833 0.100 Uiso 1 1 calc R
C24 C -0.4634(12) 0.0726(9) 0.0615(6) 0.095(4) Uani 1 1 d U
H24A H -0.4780 0.0390 0.0877 0.115 Uiso 1 1 calc R
H24B H -0.4944 0.0473 0.0346 0.115 Uiso 1 1 calc R
C25 C -0.5183(14) 0.1520(12) 0.0685(6) 0.117(5) Uani 1 1 d U
H25A H -0.4916 0.1756 0.0967 0.140 Uiso 1 1 calc R
H25B H -0.5976 0.1449 0.0712 0.140 Uiso 1 1 calc R
C26 C -0.4920(13) 0.2079(9) 0.0272(6) 0.096(4) Uani 1 1 d U
H26A H -0.5227 0.1862 -0.0008 0.116 Uiso 1 1 calc R
H26B H -0.5244 0.2595 0.0323 0.116 Uiso 1 1 calc R
O101 O -0.5000 0.157(2) 0.2500 0.205(11) Uani 1 2 d SDU
C102 C -0.443(4) 0.1091(17) 0.2186(16) 0.40(3) Uani 1 1 d DU
H10A H -0.4946 0.0841 0.1978 0.476 Uiso 1 1 calc R
H10B H -0.4029 0.0680 0.2347 0.476 Uiso 1 1 calc R
C103 C -0.363(2) 0.1601(19) 0.1920(8) 0.196(11) Uani 1 1 d DU
H10C H -0.3946 0.2115 0.1875 0.293 Uiso 1 1 calc R
H10D H -0.3484 0.1362 0.1628 0.293 Uiso 1 1 calc R
H10E H -0.2951 0.1649 0.2088 0.293 Uiso 1 1 calc R

loop_
_atom_site_aniso_label
_atom_site_aniso_U_11
_atom_site_aniso_U_22
_atom_site_aniso_U_33
_atom_site_aniso_U_23
_atom_site_aniso_U_13
_atom_site_aniso_U_12
Zr1 0.0536(7) 0.0382(6) 0.0663(8) -0.0199(6) 0.000 0.000
Cl1 0.0661(15) 0.0464(12) 0.0670(15) -0.0090(11) 0.0033(12) -0.0026(10)
Cl2 0.081(2) 0.081(2) 0.142(3) -0.049(2) 0.042(2) -0.0341(17)
O1 0.050(3) 0.044(3) 0.049(3) -0.012(3) -0.009(3) 0.003(3)
Fe1 0.0633(8) 0.0375(6) 0.0619(8) -0.0034(6) -0.0202(7) -0.0017(6)
Si2 0.125(3) 0.0493(18) 0.068(2) 0.0213(14) -0.031(2) -0.0224(17)
Si1 0.106(3) 0.0443(15) 0.0625(18) -0.0148(13) -0.0024(18) 0.0113(15)
N1 0.083(6) 0.035(4) 0.042(4) 0.002(3) -0.002(4) -0.008(4)
C1 0.055(5) 0.042(4) 0.050(4) 0.001(3) 0.006(4) 0.001(3)
C2 0.038(4) 0.034(3) 0.041(4) 0.000(3) -0.004(3) 0.007(3)
C3 0.045(4) 0.033(3) 0.051(4) 0.003(3) -0.002(3) -0.001(3)
C4 0.076(6) 0.042(4) 0.056(5) 0.006(4) -0.016(4) -0.005(4)
C5 0.074(5) 0.048(4) 0.045(4) -0.002(4) 0.002(4) -0.017(4)
C6 0.115(8) 0.120(9) 0.102(8) 0.008(8) -0.032(7) 0.022(8)
C7 0.093(8) 0.077(7) 0.129(9) 0.006(7) -0.023(7) 0.007(6)
C8 0.070(7) 0.105(8) 0.114(8) -0.035(7) -0.016(6) -0.006(6)
C9 0.051(5) 0.103(8) 0.107(8) 0.031(7) -0.006(6) -0.008(5)
C10 0.062(6) 0.073(6) 0.106(8) -0.019(6) -0.022(6) -0.014(5)
C11 0.048(4) 0.031(3) 0.045(4) 0.003(3) 0.000(4) 0.000(3)
C12 0.143(10) 0.142(10) 0.144(10) -0.027(8) 0.010(8) 0.026(9)
C13 0.166(10) 0.083(8) 0.126(9) -0.021(7) -0.006(8) -0.017(8)
C14 0.119(9) 0.091(7) 0.077(7) -0.032(6) -0.004(6) -0.001(7)
C15 0.125(9) 0.081(7) 0.100(8) 0.032(6) -0.001(7) -0.020(7)
C16 0.109(8) 0.078(7) 0.109(8) 0.013(6) -0.014(7) 0.004(6)
C17 0.147(9) 0.099(8) 0.086(7) 0.026(7) -0.040(7) -0.012(8)
C21 0.057(5) 0.052(5) 0.040(4) 0.001(4) -0.003(4) -0.010(4)
C22 0.092(7) 0.065(6) 0.059(5) 0.008(4) 0.004(5) -0.012(5)
C23 0.101(7) 0.076(6) 0.073(6) 0.020(5) -0.013(6) 0.001(6)
C24 0.092(7) 0.094(7) 0.100(8) 0.038(6) -0.014(6) -0.036(6)
C25 0.098(8) 0.130(9) 0.122(9) 0.028(8) 0.009(7) -0.022(8)
C26 0.091(8) 0.091(7) 0.107(8) 0.026(7) -0.010(7) -0.021(6)
O101 0.206(14) 0.205(14) 0.204(14) 0.000 -0.001(9) 0.000
C102 0.40(4) 0.40(4) 0.40(4) 0.001(7) -0.002(7) 0.002(7)
C103 0.186(14) 0.202(14) 0.199(14) -0.004(10) -0.014(9) 0.009(10)

loop_
_atom_type_symbol
_atom_type_description
_atom_type_scat_dispersion_real
_atom_type_scat_dispersion_imag
_atom_type_scat_source
C C 0.0033 0.0016 'International Tables Vol C Tables 4.2.6.8 and 6.1.1.4'
H H 0.0000 0.0000 'International Tables Vol C Tables 4.2.6.8 and 6.1.1.4'
N N 0.0061 0.0033 'International Tables Vol C Tables 4.2.6.8 and 6.1.1.4'
O O 0.0106 0.0060 'International Tables Vol C Tables 4.2.6.8 and 6.1.1.4'
Si Si 0.0817 0.0704 'International Tables Vol C Tables 4.2.6.8 and 6.1.1.4'
Cl Cl 0.1484 0.1585 'International Tables Vol C Tables 4.2.6.8 and 6.1.1.4'
Fe Fe 0.3463 0.8444 'International Tables Vol C Tables 4.2.6.8 and 6.1.1.4'
Zr Zr -2.9673 0.5597 'International Tables Vol C Tables 4.2.6.8 and 6.1.1.4'

loop_
_geom_angle_atom_site_label_1
_geom_angle_atom_site_label_2
_geom_angle_atom_site_label_3
_geom_angle
_geom_angle_site_symmetry_1
_geom_angle_site_symmetry_3
O1 Zr1 O1 173.3(4) 4_565 .
O1 Zr1 Cl2 90.5(2) 4_565 4_565
O1 Zr1 Cl2 94.5(2) . 4_565
O1 Zr1 Cl2 94.5(2) 4_565 .
O1 Zr1 Cl2 90.5(2) . .
Cl2 Zr1 Cl2 84.1(2) 4_565 .
O1 Zr1 Cl1 86.86(19) 4_565 .
O1 Zr1 Cl1 88.5(2) . .
Cl2 Zr1 Cl1 91.11(13) 4_565 .
Cl2 Zr1 Cl1 174.98(15) . .
O1 Zr1 Cl1 88.5(2) 4_565 4_565
O1 Zr1 Cl1 86.86(19) . 4_565
Cl2 Zr1 Cl1 174.98(15) 4_565 4_565
Cl2 Zr1 Cl1 91.11(13) . 4_565
Cl1 Zr1 Cl1 93.75(13) . 4_565
C3 O1 Zr1 178.9(6) . .
C8 Fe1 C10 67.6(6) . .
C8 Fe1 C9 41.8(6) . .
C10 Fe1 C9 40.3(6) . .
C8 Fe1 C6 68.4(7) . .
C10 Fe1 C6 40.0(6) . .
C9 Fe1 C6 69.0(7) . .
C8 Fe1 C7 39.2(7) . .
C10 Fe1 C7 65.5(6) . .
C9 Fe1 C7 67.3(7) . .
C6 Fe1 C7 39.9(7) . .
C8 Fe1 C2 123.9(6) . .
C10 Fe1 C2 127.7(5) . .
C9 Fe1 C2 110.0(5) . .
C6 Fe1 C2 161.7(6) . .
C7 Fe1 C2 157.9(6) . .
C8 Fe1 C1 161.1(6) . .
C10 Fe1 C1 111.0(5) . .
C9 Fe1 C1 124.7(5) . .
C6 Fe1 C1 123.6(6) . .
C7 Fe1 C1 158.9(6) . .
C2 Fe1 C1 40.9(3) . .
C8 Fe1 C5 154.7(6) . .
C10 Fe1 C5 126.6(5) . .
C9 Fe1 C5 162.4(6) . .
C6 Fe1 C5 107.9(6) . .
C7 Fe1 C5 122.1(6) . .
C2 Fe1 C5 67.2(4) . .
C1 Fe1 C5 41.6(4) . .
C8 Fe1 C3 104.5(5) . .
C10 Fe1 C3 161.3(5) . .
C9 Fe1 C3 122.7(5) . .
C6 Fe1 C3 154.9(6) . .
C7 Fe1 C3 119.9(5) . .
C2 Fe1 C3 41.5(3) . .
C1 Fe1 C3 70.6(4) . .
C5 Fe1 C3 67.7(4) . .
C8 Fe1 C4 118.5(5) . .
C10 Fe1 C4 158.2(5) . .
C9 Fe1 C4 156.8(6) . .
C6 Fe1 C4 120.2(6) . .
C7 Fe1 C4 105.1(5) . .
C2 Fe1 C4 68.3(4) . .
C1 Fe1 C4 70.3(4) . .
C5 Fe1 C4 40.1(4) . .
C3 Fe1 C4 40.5(4) . .
C15 Si2 C16 107.1(8) . .
C15 Si2 C4 106.8(6) . .
C16 Si2 C4 118.6(7) . .
C15 Si2 C17 109.1(8) . .
C16 Si2 C17 107.9(8) . .
C4 Si2 C17 107.0(6) . .
C12 Si1 C1 108.9(8) . .
C12 Si1 C13 109.3(10) . .
C1 Si1 C13 112.0(6) . .
C12 Si1 C14 112.1(9) . .
C1 Si1 C14 106.7(6) . .
C13 Si1 C14 107.9(8) . .
C11 N1 C21 127.6(8) . .
C11 N1 H01 116.2 . .
C21 N1 H01 116.2 . .
C2 C1 C5 103.7(8) . .
C2 C1 Si1 134.6(7) . .
C5 C1 Si1 121.1(7) . .
C2 C1 Fe1 69.5(5) . .
C5 C1 Fe1 69.6(6) . .
Si1 C1 Fe1 130.5(5) . .
C1 C2 C11 122.4(7) . .
C1 C2 C3 111.4(8) . .
C11 C2 C3 125.2(8) . .
C1 C2 Fe1 69.6(5) . .
C11 C2 Fe1 117.5(6) . .
C3 C2 Fe1 70.9(5) . .
O1 C3 C4 127.0(8) . .
O1 C3 C2 126.6(8) . .
C4 C3 C2 106.3(8) . .
O1 C3 Fe1 128.6(6) . .
C4 C3 Fe1 70.7(5) . .
C2 C3 Fe1 67.6(5) . .
C5 C4 C3 106.4(8) . .
C5 C4 Si2 120.1(8) . .
C3 C4 Si2 133.4(7) . .
C5 C4 Fe1 67.8(6) . .
C3 C4 Fe1 68.8(5) . .
Si2 C4 Fe1 130.9(6) . .
C4 C5 C1 112.1(8) . .
C4 C5 Fe1 72.2(6) . .
C1 C5 Fe1 68.8(5) . .
C4 C5 H5 123.9 . .
C1 C5 H5 123.9 . .
Fe1 C5 H5 126.7 . .
C10 C6 C7 104.5(16) . .
C10 C6 Fe1 69.3(8) . .
C7 C6 Fe1 70.2(10) . .
C10 C6 H6 127.8 . .
C7 C6 H6 127.8 . .
Fe1 C6 H6 124.5 . .
C8 C7 C6 111.7(16) . .
C8 C7 Fe1 69.4(10) . .
C6 C7 Fe1 70.0(9) . .
C8 C7 H7 124.1 . .
C6 C7 H7 124.1 . .
Fe1 C7 H7 128.3 . .
C7 C8 C9 107.1(15) . .
C7 C8 Fe1 71.4(10) . .
C9 C8 Fe1 69.8(9) . .
C7 C8 H8 126.4 . .
C9 C8 H8 126.4 . .
Fe1 C8 H8 124.0 . .
C10 C9 C8 104.6(14) . .
C10 C9 Fe1 69.4(8) . .
C8 C9 Fe1 68.5(9) . .
C10 C9 H9 127.7 . .
C8 C9 H9 127.7 . .
Fe1 C9 H9 126.0 . .
C6 C10 C9 111.8(14) . .
C6 C10 Fe1 70.7(9) . .
C9 C10 Fe1 70.3(7) . .
C6 C10 H10 124.1 . .
C9 C10 H10 124.1 . .
Fe1 C10 H10 126.5 . .
N1 C11 C2 130.1(8) . .
N1 C11 H11 114.9 . .
C2 C11 H11 114.9 . .
Si1 C12 H12A 109.5 . .
Si1 C12 H12B 109.5 . .
H12A C12 H12B 109.5 . .
Si1 C12 H12C 109.5 . .
H12A C12 H12C 109.5 . .
H12B C12 H12C 109.5 . .
Si1 C13 H13A 109.5 . .
Si1 C13 H13B 109.5 . .
H13A C13 H13B 109.5 . .
Si1 C13 H13C 109.5 . .
H13A C13 H13C 109.5 . .
H13B C13 H13C 109.5 . .
Si1 C14 H14A 109.5 . .
Si1 C14 H14B 109.5 . .
H14A C14 H14B 109.5 . .
Si1 C14 H14C 109.5 . .
H14A C14 H14C 109.5 . .
H14B C14 H14C 109.5 . .
Si2 C15 H15A 109.5 . .
Si2 C15 H15B 109.5 . .
H15A C15 H15B 109.5 . .
Si2 C15 H15C 109.5 . .
H15A C15 H15C 109.5 . .
H15B C15 H15C 109.5 . .
Si2 C16 H16A 109.5 . .
Si2 C16 H16B 109.5 . .
H16A C16 H16B 109.5 . .
Si2 C16 H16C 109.5 . .
H16A C16 H16C 109.5 . .
H16B C16 H16C 109.5 . .
Si2 C17 H17A 109.5 . .
Si2 C17 H17B 109.5 . .
H17A C17 H17B 109.5 . .
Si2 C17 H17C 109.5 . .
H17A C17 H17C 109.5 . .
H17B C17 H17C 109.5 . .
N1 C21 C26 108.4(9) . .
N1 C21 C22 112.3(8) . .
C26 C21 C22 110.0(11) . .
N1 C21 H21 108.7 . .
C26 C21 H21 108.7 . .
C22 C21 H21 108.7 . .
C21 C22 C23 111.0(10) . .
C21 C22 H22A 109.4 . .
C23 C22 H22A 109.4 . .
C21 C22 H22B 109.4 . .
C23 C22 H22B 109.4 . .
H22A C22 H22B 108.0 . .
C24 C23 C22 109.8(12) . .
C24 C23 H23A 109.7 . .
C22 C23 H23A 109.7 . .
C24 C23 H23B 109.7 . .
C22 C23 H23B 109.7 . .
H23A C23 H23B 108.2 . .
C23 C24 C25 111.0(12) . .
C23 C24 H24A 109.4 . .
C25 C24 H24A 109.4 . .
C23 C24 H24B 109.4 . .
C25 C24 H24B 109.4 . .
H24A C24 H24B 108.0 . .
C24 C25 C26 110.0(14) . .
C24 C25 H25A 109.7 . .
C26 C25 H25A 109.7 . .
C24 C25 H25B 109.7 . .
C26 C25 H25B 109.7 . .
H25A C25 H25B 108.2 . .
C21 C26 C25 108.0(12) . .
C21 C26 H26A 110.1 . .
C25 C26 H26A 110.1 . .
C21 C26 H26B 110.1 . .
C25 C26 H26B 110.1 . .
H26A C26 H26B 108.4 . .
C102 O101 C102 110(3) . 3_455
O101 C102 C103 108.7(14) . .
O101 C102 H10A 109.9 . .
C103 C102 H10A 109.9 . .
O101 C102 H10B 109.9 . .
C103 C102 H10B 109.9 . .
H10A C102 H10B 108.3 . .
C102 C103 H10C 109.5 . .
C102 C103 H10D 109.5 . .
H10C C103 H10D 109.5 . .
C102 C103 H10E 109.5 . .
H10C C103 H10E 109.5 . .
H10D C103 H10E 109.5 . .

loop_
_geom_bond_atom_site_label_1
_geom_bond_atom_site_label_2
_geom_bond_distance
_geom_bond_site_symmetry_2
Zr1 O1 1.992(6) 4_565
Zr1 O1 1.992(6) .
Zr1 Cl2 2.482(3) 4_565
Zr1 Cl2 2.482(3) .
Zr1 Cl1 2.499(3) .
Zr1 Cl1 2.499(3) 4_565
O1 C3 1.307(10) .
Fe1 C8 2.002(15) .
Fe1 C10 2.008(12) .
Fe1 C9 2.020(13) .
Fe1 C6 2.026(16) .
Fe1 C7 2.028(16) .
Fe1 C2 2.030(8) .
Fe1 C1 2.032(9) .
Fe1 C5 2.043(10) .
Fe1 C3 2.074(9) .
Fe1 C4 2.101(11) .
Si2 C15 1.793(18) .
Si2 C16 1.815(16) .
Si2 C4 1.873(10) .
Si2 C17 1.892(14) .
Si1 C12 1.82(2) .
Si1 C1 1.864(9) .
Si1 C13 1.884(19) .
Si1 C14 1.897(15) .
N1 C11 1.239(10) .
N1 C21 1.476(11) .
N1 H01 0.8700 .
C1 C2 1.419(12) .
C1 C5 1.447(13) .
C2 C11 1.438(11) .
C2 C3 1.454(10) .
C3 C4 1.445(13) .
C4 C5 1.421(14) .
C5 H5 0.9400 .
C6 C10 1.38(2) .
C6 C7 1.38(2) .
C6 H6 0.9400 .
C7 C8 1.35(2) .
C7 H7 0.9400 .
C8 C9 1.43(2) .
C8 H8 0.9400 .
C9 C10 1.39(2) .
C9 H9 0.9400 .
C10 H10 0.9400 .
C11 H11 0.9400 .
C12 H12A 0.9700 .
C12 H12B 0.9700 .
C12 H12C 0.9700 .
C13 H13A 0.9700 .
C13 H13B 0.9700 .
C13 H13C 0.9700 .
C14 H14A 0.9700 .
C14 H14B 0.9700 .
C14 H14C 0.9700 .
C15 H15A 0.9700 .
C15 H15B 0.9700 .
C15 H15C 0.9700 .
C16 H16A 0.9700 .
C16 H16B 0.9700 .
C16 H16C 0.9700 .
C17 H17A 0.9700 .
C17 H17B 0.9700 .
C17 H17C 0.9700 .
C21 C26 1.488(18) .
C21 C22 1.501(15) .
C21 H21 0.9900 .
C22 C23 1.525(15) .
C22 H22A 0.9800 .
C22 H22B 0.9800 .
C23 C24 1.46(2) .
C23 H23A 0.9800 .
C23 H23B 0.9800 .
C24 C25 1.53(2) .
C24 H24A 0.9800 .
C24 H24B 0.9800 .
C25 C26 1.58(2) .
C25 H25A 0.9800 .
C25 H25B 0.9800 .
C26 H26A 0.9800 .
C26 H26B 0.9800 .
O101 C102 1.421(10) .
O101 C102 1.421(10) 3_455
C102 C103 1.526(10) .
C102 H10A 0.9800 .
C102 H10B 0.9800 .
C103 H10C 0.9700 .
C103 H10D 0.9700 .
C103 H10E 0.9700 .

loop_
_geom_torsion_atom_site_label_1
_geom_torsion_atom_site_label_2
_geom_torsion_atom_site_label_3
_geom_torsion_atom_site_label_4
_geom_torsion
_geom_torsion_site_symmetry_1
O1 Zr1 O1 C3 43(37) 4_565
Cl2 Zr1 O1 C3 -179(100) 4_565
Cl2 Zr1 O1 C3 -95(37) .
Cl1 Zr1 O1 C3 90(37) .
Cl1 Zr1 O1 C3 -4(37) 4_565
C12 Si1 C1 C2 -89.9(13) .
C13 Si1 C1 C2 31.1(13) .
C14 Si1 C1 C2 149.0(10) .
C12 Si1 C1 C5 80.0(11) .
C13 Si1 C1 C5 -159.0(10) .
C14 Si1 C1 C5 -41.1(10) .
C12 Si1 C1 Fe1 168.9(9) .
C13 Si1 C1 Fe1 -70.1(10) .
C14 Si1 C1 Fe1 47.8(9) .
C8 Fe1 C1 C2 -41.8(17) .
C10 Fe1 C1 C2 -123.9(7) .
C9 Fe1 C1 C2 -80.6(8) .
C6 Fe1 C1 C2 -166.9(8) .
C7 Fe1 C1 C2 160.0(14) .
C5 Fe1 C1 C2 114.2(7) .
C3 Fe1 C1 C2 36.2(5) .
C4 Fe1 C1 C2 79.3(6) .
C8 Fe1 C1 C5 -156.0(15) .
C10 Fe1 C1 C5 121.9(7) .
C9 Fe1 C1 C5 165.2(7) .
C6 Fe1 C1 C5 78.9(9) .
C7 Fe1 C1 C5 45.8(16) .
C2 Fe1 C1 C5 -114.2(7) .
C3 Fe1 C1 C5 -77.9(6) .
C4 Fe1 C1 C5 -34.9(5) .
C8 Fe1 C1 Si1 89.9(17) .
C10 Fe1 C1 Si1 7.8(9) .
C9 Fe1 C1 Si1 51.1(10) .
C6 Fe1 C1 Si1 -35.2(10) .
C7 Fe1 C1 Si1 -68.2(16) .
C2 Fe1 C1 Si1 131.7(9) .
C5 Fe1 C1 Si1 -114.1(9) .
C3 Fe1 C1 Si1 168.0(7) .
C4 Fe1 C1 Si1 -148.9(8) .
C5 C1 C2 C11 172.0(8) .
Si1 C1 C2 C11 -16.9(14) .
Fe1 C1 C2 C11 110.3(8) .
C5 C1 C2 C3 3.0(10) .
Si1 C1 C2 C3 174.1(8) .
Fe1 C1 C2 C3 -58.7(6) .
C5 C1 C2 Fe1 61.7(6) .
Si1 C1 C2 Fe1 -127.2(9) .
C8 Fe1 C2 C1 164.9(7) .
C10 Fe1 C2 C1 78.4(8) .
C9 Fe1 C2 C1 120.3(7) .
C6 Fe1 C2 C1 37(2) .
C7 Fe1 C2 C1 -161.0(14) .
C5 Fe1 C2 C1 -41.1(5) .
C3 Fe1 C2 C1 -122.7(7) .
C4 Fe1 C2 C1 -84.5(6) .
C8 Fe1 C2 C11 48.1(9) .
C10 Fe1 C2 C11 -38.5(9) .
C9 Fe1 C2 C11 3.4(8) .
C6 Fe1 C2 C11 -80(2) .
C7 Fe1 C2 C11 82.2(16) .
C1 Fe1 C2 C11 -116.9(8) .
C5 Fe1 C2 C11 -157.9(7) .
C3 Fe1 C2 C11 120.5(8) .
C4 Fe1 C2 C11 158.6(7) .
C8 Fe1 C2 C3 -72.4(8) .
C10 Fe1 C2 C3 -158.9(7) .
C9 Fe1 C2 C3 -117.0(7) .
C6 Fe1 C2 C3 160(2) .
C7 Fe1 C2 C3 -38.3(16) .
C1 Fe1 C2 C3 122.7(7) .
C5 Fe1 C2 C3 81.6(6) .
C4 Fe1 C2 C3 38.2(5) .
Zr1 O1 C3 C4 -129(37) .
Zr1 O1 C3 C2 48(38) .
Zr1 O1 C3 Fe1 137(37) .
C1 C2 C3 O1 -179.8(8) .
C11 C2 C3 O1 11.6(15) .
Fe1 C2 C3 O1 122.3(9) .
C1 C2 C3 C4 -2.6(11) .
C11 C2 C3 C4 -171.2(8) .
Fe1 C2 C3 C4 -60.5(7) .
C1 C2 C3 Fe1 57.9(6) .
C11 C2 C3 Fe1 -110.7(9) .
C8 Fe1 C3 O1 5.4(10) .
C10 Fe1 C3 O1 -57.2(18) .
C9 Fe1 C3 O1 -36.1(10) .
C6 Fe1 C3 O1 75.2(17) .
C7 Fe1 C3 O1 44.6(10) .
C2 Fe1 C3 O1 -119.8(10) .
C1 Fe1 C3 O1 -155.5(8) .
C5 Fe1 C3 O1 159.9(9) .
C4 Fe1 C3 O1 122.4(10) .
C8 Fe1 C3 C4 -117.1(8) .
C10 Fe1 C3 C4 -179.7(14) .
C9 Fe1 C3 C4 -158.5(7) .
C6 Fe1 C3 C4 -47.2(16) .
C7 Fe1 C3 C4 -77.8(8) .
C2 Fe1 C3 C4 117.8(8) .
C1 Fe1 C3 C4 82.0(6) .
C5 Fe1 C3 C4 37.5(6) .
C8 Fe1 C3 C2 125.2(7) .
C10 Fe1 C3 C2 62.6(16) .
C9 Fe1 C3 C2 83.7(7) .
C6 Fe1 C3 C2 -165.0(14) .
C7 Fe1 C3 C2 164.4(7) .
C1 Fe1 C3 C2 -35.7(5) .
C5 Fe1 C3 C2 -80.3(6) .
C4 Fe1 C3 C2 -117.8(8) .
O1 C3 C4 C5 178.2(9) .
C2 C3 C4 C5 1.0(11) .
Fe1 C3 C4 C5 -57.5(7) .
O1 C3 C4 Si2 2.5(17) .
C2 C3 C4 Si2 -174.7(9) .
Fe1 C3 C4 Si2 126.8(11) .
O1 C3 C4 Fe1 -124.3(9) .
C2 C3 C4 Fe1 58.5(6) .
C15 Si2 C4 C5 -87.8(11) .
C16 Si2 C4 C5 151.3(10) .
C17 Si2 C4 C5 29.0(12) .
C15 Si2 C4 C3 87.5(12) .
C16 Si2 C4 C3 -33.5(14) .
C17 Si2 C4 C3 -155.8(12) .
C15 Si2 C4 Fe1 -173.3(8) .
C16 Si2 C4 Fe1 65.7(10) .
C17 Si2 C4 Fe1 -56.6(11) .
C8 Fe1 C4 C5 -162.3(8) .
C10 Fe1 C4 C5 -61.3(15) .
C9 Fe1 C4 C5 170.4(12) .
C6 Fe1 C4 C5 -82.0(9) .
C7 Fe1 C4 C5 -122.3(8) .
C2 Fe1 C4 C5 79.9(6) .
C1 Fe1 C4 C5 36.1(6) .
C3 Fe1 C4 C5 119.0(8) .
C8 Fe1 C4 C3 78.7(8) .
C10 Fe1 C4 C3 179.7(12) .
C9 Fe1 C4 C3 51.4(14) .
C6 Fe1 C4 C3 158.9(8) .
C7 Fe1 C4 C3 118.6(7) .
C2 Fe1 C4 C3 -39.1(5) .
C1 Fe1 C4 C3 -82.9(6) .
C5 Fe1 C4 C3 -119.0(8) .
C8 Fe1 C4 Si2 -51.0(10) .
C10 Fe1 C4 Si2 50.0(18) .
C9 Fe1 C4 Si2 -78.3(15) .
C6 Fe1 C4 Si2 29.2(11) .
C7 Fe1 C4 Si2 -11.1(10) .
C2 Fe1 C4 Si2 -168.8(9) .
C1 Fe1 C4 Si2 147.4(9) .
C5 Fe1 C4 Si2 111.2(10) .
C3 Fe1 C4 Si2 -129.7(11) .
C3 C4 C5 C1 0.9(12) .
Si2 C4 C5 C1 177.3(8) .
Fe1 C4 C5 C1 -57.3(7) .
C3 C4 C5 Fe1 58.1(7) .
Si2 C4 C5 Fe1 -125.5(8) .
C2 C1 C5 C4 -2.4(11) .
Si1 C1 C5 C4 -175.0(8) .
Fe1 C1 C5 C4 59.2(8) .
C2 C1 C5 Fe1 -61.6(6) .
Si1 C1 C5 Fe1 125.8(7) .
C8 Fe1 C5 C4 38.8(14) .
C10 Fe1 C5 C4 156.1(7) .
C9 Fe1 C5 C4 -167.5(16) .
C6 Fe1 C5 C4 115.9(8) .
C7 Fe1 C5 C4 74.4(8) .
C2 Fe1 C5 C4 -82.9(6) .
C1 Fe1 C5 C4 -123.3(8) .
C3 Fe1 C5 C4 -37.8(5) .
C8 Fe1 C5 C1 162.1(12) .
C10 Fe1 C5 C1 -80.6(8) .
C9 Fe1 C5 C1 -44.2(18) .
C6 Fe1 C5 C1 -120.8(8) .
C7 Fe1 C5 C1 -162.3(7) .
C2 Fe1 C5 C1 40.4(5) .
C3 Fe1 C5 C1 85.5(6) .
C4 Fe1 C5 C1 123.3(8) .
C8 Fe1 C6 C10 -80.5(11) .
C9 Fe1 C6 C10 -35.6(10) .
C7 Fe1 C6 C10 -114.9(16) .
C2 Fe1 C6 C10 55(2) .
C1 Fe1 C6 C10 82.9(11) .
C5 Fe1 C6 C10 126.1(9) .
C3 Fe1 C6 C10 -158.4(11) .
C4 Fe1 C6 C10 168.2(8) .
C8 Fe1 C6 C7 34.3(11) .
C10 Fe1 C6 C7 114.9(16) .
C9 Fe1 C6 C7 79.3(12) .
C2 Fe1 C6 C7 169.7(15) .
C1 Fe1 C6 C7 -162.2(10) .
C5 Fe1 C6 C7 -119.0(11) .
C3 Fe1 C6 C7 -44(2) .
C4 Fe1 C6 C7 -76.9(13) .
C10 C6 C7 C8 4.5(19) .
Fe1 C6 C7 C8 -56.7(13) .
C10 C6 C7 Fe1 61.2(10) .
C10 Fe1 C7 C8 84.1(11) .
C9 Fe1 C7 C8 40.0(10) .
C6 Fe1 C7 C8 123.9(16) .
C2 Fe1 C7 C8 -47.5(19) .
C1 Fe1 C7 C8 169.0(12) .
C5 Fe1 C7 C8 -156.8(8) .
C3 Fe1 C7 C8 -75.7(10) .
C4 Fe1 C7 C8 -116.8(9) .
C8 Fe1 C7 C6 -123.9(16) .
C10 Fe1 C7 C6 -39.8(11) .
C9 Fe1 C7 C6 -83.9(13) .
C2 Fe1 C7 C6 -171.4(13) .
C1 Fe1 C7 C6 45(2) .
C5 Fe1 C7 C6 79.3(12) .
C3 Fe1 C7 C6 160.4(10) .
C4 Fe1 C7 C6 119.3(11) .
C6 C7 C8 C9 -4(2) .
Fe1 C7 C8 C9 -61.0(11) .
C6 C7 C8 Fe1 57.0(13) .
C10 Fe1 C8 C7 -78.1(10) .
C9 Fe1 C8 C7 -117.1(14) .
C6 Fe1 C8 C7 -34.9(10) .
C2 Fe1 C8 C7 160.5(8) .
C1 Fe1 C8 C7 -167.8(13) .
C5 Fe1 C8 C7 51.4(16) .
C3 Fe1 C8 C7 119.8(9) .
C4 Fe1 C8 C7 78.7(10) .
C10 Fe1 C8 C9 38.9(9) .
C6 Fe1 C8 C9 82.2(11) .
C7 Fe1 C8 C9 117.1(14) .
C2 Fe1 C8 C9 -82.4(10) .
C1 Fe1 C8 C9 -51(2) .
C5 Fe1 C8 C9 168.4(10) .
C3 Fe1 C8 C9 -123.1(9) .
C4 Fe1 C8 C9 -164.3(8) .
C7 C8 C9 C10 1.6(18) .
Fe1 C8 C9 C10 -60.4(9) .
C7 C8 C9 Fe1 62.0(12) .
C8 Fe1 C9 C10 116.0(13) .
C6 Fe1 C9 C10 35.3(9) .
C7 Fe1 C9 C10 78.4(9) .
C2 Fe1 C9 C10 -125.2(8) .
C1 Fe1 C9 C10 -81.8(9) .
C5 Fe1 C9 C10 -48(2) .
C3 Fe1 C9 C10 -169.7(7) .
C4 Fe1 C9 C10 153.2(11) .
C10 Fe1 C9 C8 -116.0(13) .
C6 Fe1 C9 C8 -80.7(11) .
C7 Fe1 C9 C8 -37.6(10) .
C2 Fe1 C9 C8 118.8(9) .
C1 Fe1 C9 C8 162.2(9) .
C5 Fe1 C9 C8 -163.5(14) .
C3 Fe1 C9 C8 74.3(11) .
C4 Fe1 C9 C8 37.2(18) .
C7 C6 C10 C9 -3.4(18) .
Fe1 C6 C10 C9 58.4(10) .
C7 C6 C10 Fe1 -61.8(11) .
C8 C9 C10 C6 1.2(17) .
Fe1 C9 C10 C6 -58.6(11) .
C8 C9 C10 Fe1 59.8(10) .
C8 Fe1 C10 C6 82.6(12) .
C9 Fe1 C10 C6 122.9(14) .
C7 Fe1 C10 C6 39.7(11) .
C2 Fe1 C10 C6 -161.1(10) .
C1 Fe1 C10 C6 -117.7(10) .
C5 Fe1 C10 C6 -73.2(12) .
C3 Fe1 C10 C6 150.9(14) .
C4 Fe1 C10 C6 -28.5(19) .
C8 Fe1 C10 C9 -40.3(9) .
C6 Fe1 C10 C9 -122.9(14) .
C7 Fe1 C10 C9 -83.2(10) .
C2 Fe1 C10 C9 76.0(10) .
C1 Fe1 C10 C9 119.4(9) .
C5 Fe1 C10 C9 163.9(8) .
C3 Fe1 C10 C9 28(2) .
C4 Fe1 C10 C9 -151.4(12) .
C21 N1 C11 C2 -180.0(9) .
C1 C2 C11 N1 175.8(10) .
C3 C2 C11 N1 -16.7(16) .
Fe1 C2 C11 N1 -101.9(11) .
C11 N1 C21 C26 -83.7(15) .
C11 N1 C21 C22 38.0(15) .
N1 C21 C22 C23 177.7(10) .
C26 C21 C22 C23 -61.5(14) .
C21 C22 C23 C24 59.5(15) .
C22 C23 C24 C25 -57.5(18) .
C23 C24 C25 C26 57.2(19) .
N1 C21 C26 C25 -177.6(11) .
C22 C21 C26 C25 59.2(16) .
C24 C25 C26 C21 -57.2(18) .
C102 O101 C102 C103 -168(5) 3_455
